data_7701276
loop_
_publ_author_name
'Selvarajan, Nagendran'
'Sinhababu, Soumen'
'Sharma, Mahendra Kumar'
'Mahawar, Pritam'
'Kaur, Supreet'
'Singh, Vivek Kumar'
'Paliwal, Akhil'
'Yadav, Dhirendra'
'Kashyap, Hemant K.'

_publ_section_title
;
 Germylene Stabilized Group 12 Metal Complexes and their Reactivity with
 Chalcogens
;
_journal_name_full 'Dalton Transactions'
_journal_paper_doi 10.1039/C8DT04589E
_journal_year 2019
_chemical_formula_moiety 'C36 H60 Cl2 Ge2 N4 Zn'
_chemical_formula_sum 'C36 H60 Cl2 Ge2 N4 Zn'
_chemical_formula_weight 830.39
_space_group_IT_number 14
_space_group_name_Hall '-P 2yn'
_space_group_name_H-M_alt 'P 1 21/n 1'
_symmetry_cell_setting monoclinic
_symmetry_space_group_name_Hall '-P 2yn'
_symmetry_space_group_name_H-M 'P 1 21/n 1'
_atom_sites_solution_hydrogens geom
_atom_sites_solution_primary direct
_atom_sites_solution_secondary difmap
_audit_creation_method SHELXL-97
_audit_update_record
;
2019-08-30 deposited with the CCDC.    2019-09-30 downloaded from the CCDC.
;
_cell_angle_alpha 90.00
_cell_angle_beta 96.653(7)
_cell_angle_gamma 90.00
_cell_formula_units_Z 4
_cell_length_a 12.144(4)
_cell_length_b 24.530(8)
_cell_length_c 13.845(4)
_cell_measurement_temperature 200(2)
_cell_volume 4097(2)
_computing_cell_refinement 'Bruker SMART'
_computing_data_collection 'Bruker SMART'
_computing_data_reduction 'Bruker SAINT'
_computing_molecular_graphics 'Bruker SHELXTL'
_computing_publication_material 'Bruker SHELXTL'
_computing_structure_refinement 'SHELXL-97 (Sheldrick, 1997)'
_computing_structure_solution 'SHELXS-97 (Sheldrick, 1990)'
_diffrn_ambient_temperature 200(2)
_diffrn_measured_fraction_theta_full 0.989
_diffrn_measured_fraction_theta_max 0.989
_diffrn_measurement_device_type 'CCD area detector'
_diffrn_measurement_method 'phi and omega scans'
_diffrn_radiation_monochromator graphite
_diffrn_radiation_source 'fine-focus sealed tube'
_diffrn_radiation_type MoK\a
_diffrn_radiation_wavelength 0.71073
_diffrn_reflns_av_R_equivalents 0.0836
_diffrn_reflns_av_sigmaI/netI 0.1000
_diffrn_reflns_limit_h_max 14
_diffrn_reflns_limit_h_min -13
_diffrn_reflns_limit_k_max 29
_diffrn_reflns_limit_k_min -29
_diffrn_reflns_limit_l_max 16
_diffrn_reflns_limit_l_min -12
_diffrn_reflns_number 21214
_diffrn_reflns_theta_full 25.03
_diffrn_reflns_theta_max 25.03
_diffrn_reflns_theta_min 4.08
_exptl_absorpt_coefficient_mu 2.197
_exptl_absorpt_correction_T_max 0.752
_exptl_absorpt_correction_T_min 0.509
_exptl_absorpt_correction_type multi-scan
_exptl_absorpt_process_details '(SADABS; Bruker, 2000)'
_exptl_crystal_colour red
_exptl_crystal_density_diffrn 1.346
_exptl_crystal_density_method 'not measured'
_exptl_crystal_description block
_exptl_crystal_F_000 1728.0
_exptl_crystal_size_max 0.470
_exptl_crystal_size_mid 0.260
_exptl_crystal_size_min 0.130
_refine_diff_density_max 1.979
_refine_diff_density_min -0.776
_refine_diff_density_rms 0.186
_refine_ls_extinction_method none
_refine_ls_goodness_of_fit_ref 1.155
_refine_ls_hydrogen_treatment mixed
_refine_ls_matrix_type full
_refine_ls_number_parameters 424
_refine_ls_number_reflns 7170
_refine_ls_number_restraints 0
_refine_ls_restrained_S_all 1.155
_refine_ls_R_factor_all 0.1289
_refine_ls_R_factor_gt 0.0994
_refine_ls_shift/su_max 0.000
_refine_ls_shift/su_mean 0.000
_refine_ls_structure_factor_coef Fsqd
_refine_ls_weighting_details 'calc w=1/[\s^2^(Fo^2^)+(0.0839P)^2^+70.9683P] where P=(Fo^2^+2Fc^2^)/3'
_refine_ls_weighting_scheme calc
_refine_ls_wR_factor_gt 0.2577
_refine_ls_wR_factor_ref 0.2711
_reflns_number_gt 5202
_reflns_number_total 7170
_reflns_threshold_expression >2sigma(I)
_cod_data_source_file c8dt04589e2.cif
_cod_data_source_block ssb2am
_cod_depositor_comments
;
The following automatic conversions were performed:

'_symmetry_cell_setting' value 'Monoclinic' changed to 'monoclinic'
according to
/home/data/users/saulius/crontab/automatic-downloads/rss-feeds/RSC/lib/dictionaries/cif_core.dic
dictionary named 'cif_core.dic' version 2.4.2 from 2011-04-26.

Automatic conversion script
Id: cif_fix_values 4973 2017-02-22 13:04:09Z antanas 
;
_cod_original_sg_symbol_H-M 'P 21/n'
_cod_database_code 7701276

loop_
_symmetry_equiv_pos_as_xyz
'x, y, z'
'-x+1/2, y+1/2, -z+1/2'
'-x, -y, -z'
'x-1/2, -y-1/2, z-1/2'

loop_
_atom_site_label
_atom_site_type_symbol
_atom_site_fract_x
_atom_site_fract_y
_atom_site_fract_z
_atom_site_U_iso_or_equiv
_atom_site_adp_type
_atom_site_occupancy
_atom_site_symmetry_multiplicity
_atom_site_calc_flag
_atom_site_refinement_flags
Zn1 Zn 0.33452(11) 0.60977(5) 0.74732(9) 0.0253(4) Uani 1 1 d .
Ge1 Ge 0.27161(10) 0.51378(5) 0.73145(9) 0.0243(3) Uani 1 1 d .
Ge2 Ge 0.19828(10) 0.68387(5) 0.75627(8) 0.0231(3) Uani 1 1 d .
Cl2 Cl 0.4270(4) 0.62651(16) 0.9005(3) 0.0620(12) Uani 1 1 d .
Cl1 Cl 0.4449(3) 0.62552(16) 0.6286(3) 0.0493(9) Uani 1 1 d .
N1 N 0.3410(8) 0.4717(4) 0.6378(6) 0.021(2) Uani 1 1 d .
N2 N 0.3555(8) 0.4659(4) 0.8227(6) 0.025(2) Uani 1 1 d .
N3 N 0.0865(7) 0.7081(4) 0.6539(7) 0.025(2) Uani 1 1 d .
N4 N 0.0687(8) 0.6694(4) 0.8204(7) 0.025(2) Uani 1 1 d .
C16 C 0.1144(9) 0.4874(5) 0.7128(9) 0.031(3) Uani 1 1 d .
H16 H 0.088(10) 0.494(5) 0.644(10) 0.037 Uiso 1 1 calc .
C34 C 0.2623(10) 0.7527(5) 0.8150(9) 0.028(3) Uani 1 1 d .
H34 H 0.295(10) 0.743(5) 0.881(9) 0.033 Uiso 1 1 calc .
C7 C 0.4243(9) 0.4322(5) 0.7835(8) 0.022(2) Uani 1 1 d .
C6 C 0.4982(10) 0.3969(5) 0.8408(9) 0.034(3) Uani 1 1 d .
H6 H 0.4925 0.3987 0.9071 0.041 Uiso 1 1 calc R
C25 C -0.0303(10) 0.6772(5) 0.7687(8) 0.026(3) Uani 1 1 d .
C2 C 0.4890(10) 0.4085(5) 0.6182(9) 0.032(3) Uani 1 1 d .
H2 H 0.4783 0.4183 0.5528 0.038 Uiso 1 1 calc R
C8 C 0.3337(11) 0.4889(5) 0.5357(8) 0.032(3) Uani 1 1 d .
H8A H 0.4086 0.4954 0.5205 0.038 Uiso 1 1 calc R
H8B H 0.2951 0.5236 0.5301 0.038 Uiso 1 1 calc R
C1 C 0.4177(9) 0.4359(5) 0.6765(8) 0.024(3) Uani 1 1 d .
C36 C 0.3603(11) 0.7701(6) 0.7583(11) 0.046(4) Uani 1 1 d .
H36A H 0.3318 0.7813 0.6938 0.069 Uiso 1 1 calc R
H36B H 0.4097 0.7398 0.7547 0.069 Uiso 1 1 calc R
H36C H 0.3996 0.7998 0.7915 0.069 Uiso 1 1 calc R
C3 C 0.5713(10) 0.3700(6) 0.6399(12) 0.042(3) Uani 1 1 d .
H3 H 0.6060 0.3580 0.5874 0.050 Uiso 1 1 calc R
C10 C 0.2767(11) 0.4507(5) 0.4571(8) 0.034(3) Uani 1 1 d .
H10 H 0.3136 0.4152 0.4639 0.041 Uiso 1 1 calc R
C18 C 0.1034(11) 0.4256(5) 0.7275(10) 0.037(3) Uani 1 1 d .
H18A H 0.1182 0.4171 0.7954 0.056 Uiso 1 1 calc R
H18B H 0.1557 0.4069 0.6924 0.056 Uiso 1 1 calc R
H18C H 0.0296 0.4142 0.7037 0.056 Uiso 1 1 calc R
C22 C -0.2817(11) 0.6863(5) 0.6706(11) 0.043(3) Uani 1 1 d .
H22 H -0.3582 0.6843 0.6548 0.051 Uiso 1 1 calc R
C21 C -0.2211(12) 0.7091(6) 0.6015(11) 0.044(3) Uani 1 1 d .
H21 H -0.2634 0.7212 0.5452 0.053 Uiso 1 1 calc R
C19 C -0.0204(9) 0.7014(4) 0.6720(8) 0.023(2) Uani 1 1 d .
C9 C 0.3595(11) 0.4769(5) 0.9270(8) 0.030(3) Uani 1 1 d .
H9A H 0.3564 0.5161 0.9365 0.036 Uiso 1 1 calc R
H9B H 0.4301 0.4642 0.9591 0.036 Uiso 1 1 calc R
C24 C -0.1317(11) 0.6636(6) 0.8014(10) 0.040(3) Uani 1 1 d .
H24 H -0.1246 0.6498 0.8644 0.048 Uiso 1 1 calc R
C5 C 0.5756(11) 0.3610(6) 0.8164(10) 0.039(3) Uani 1 1 d .
H5 H 0.6125 0.3427 0.8693 0.047 Uiso 1 1 calc R
C20 C -0.1085(11) 0.7168(5) 0.6029(9) 0.035(3) Uani 1 1 d .
H20 H -0.0876 0.7351 0.5492 0.042 Uiso 1 1 calc R
C27 C 0.0820(11) 0.6397(5) 0.9142(8) 0.034(3) Uani 1 1 d .
H27A H 0.1464 0.6162 0.9161 0.041 Uiso 1 1 calc R
H27B H 0.0176 0.6167 0.9176 0.041 Uiso 1 1 calc R
C28 C 0.0972(11) 0.6909(7) 0.4732(11) 0.051(4) Uani 1 1 d .
H28 H 0.0168 0.6875 0.4566 0.061 Uiso 1 1 calc R
C26 C 0.1188(11) 0.7292(6) 0.5637(9) 0.038(3) Uani 1 1 d .
H26A H 0.1973 0.7377 0.5736 0.046 Uiso 1 1 calc R
H26B H 0.0794 0.7632 0.5489 0.046 Uiso 1 1 calc R
C35 C 0.1823(12) 0.7986(5) 0.8257(11) 0.044(4) Uani 1 1 d .
H35A H 0.2208 0.8283 0.8598 0.066 Uiso 1 1 calc R
H35B H 0.1243 0.7860 0.8617 0.066 Uiso 1 1 calc R
H35C H 0.1509 0.8106 0.7625 0.066 Uiso 1 1 calc R
C13 C 0.2961(14) 0.4745(7) 0.3577(9) 0.058(4) Uani 1 1 d .
H13A H 0.2578 0.4527 0.3068 0.086 Uiso 1 1 calc R
H13B H 0.3741 0.4744 0.3516 0.086 Uiso 1 1 calc R
H13C H 0.2687 0.5112 0.3526 0.086 Uiso 1 1 calc R
C29 C 0.0958(13) 0.6779(7) 1.0053(10) 0.055(4) Uani 1 1 d .
H29 H 0.1640 0.6989 1.0019 0.065 Uiso 1 1 calc R
C23 C -0.2396(11) 0.6667(5) 0.7589(11) 0.041(3) Uani 1 1 d .
H23 H -0.2921 0.6532 0.7966 0.049 Uiso 1 1 calc R
C11 C 0.2667(13) 0.4505(6) 0.9755(9) 0.047(4) Uani 1 1 d .
H11 H 0.1952 0.4622 0.9418 0.056 Uiso 1 1 calc R
C4 C 0.6098(11) 0.3466(6) 0.7293(11) 0.049(4) Uani 1 1 d .
H4 H 0.6627 0.3192 0.7297 0.058 Uiso 1 1 calc R
C15 C 0.2735(13) 0.3871(6) 0.9716(11) 0.049(4) Uani 1 1 d .
H15A H 0.3432 0.3753 1.0048 0.074 Uiso 1 1 calc R
H15B H 0.2676 0.3754 0.9051 0.074 Uiso 1 1 calc R
H15C H 0.2140 0.3717 1.0026 0.074 Uiso 1 1 calc R
C12 C 0.1541(12) 0.4420(7) 0.4656(10) 0.051(4) Uani 1 1 d .
H12A H 0.1459 0.4242 0.5261 0.076 Uiso 1 1 calc R
H12B H 0.1222 0.4197 0.4126 0.076 Uiso 1 1 calc R
H12C H 0.1170 0.4766 0.4634 0.076 Uiso 1 1 calc R
C14 C 0.2755(15) 0.4694(8) 1.0809(11) 0.064(5) Uani 1 1 d .
H14A H 0.3487 0.4619 1.1123 0.097 Uiso 1 1 calc R
H14B H 0.2220 0.4503 1.1141 0.097 Uiso 1 1 calc R
H14C H 0.2614 0.5078 1.0829 0.097 Uiso 1 1 calc R
C17 C 0.0401(12) 0.5208(7) 0.7717(11) 0.055(4) Uani 1 1 d .
H17A H -0.0360 0.5111 0.7531 0.083 Uiso 1 1 calc R
H17B H 0.0502 0.5589 0.7594 0.083 Uiso 1 1 calc R
H17C H 0.0592 0.5136 0.8397 0.083 Uiso 1 1 calc R
C31 C 0.1438(14) 0.6346(7) 0.4973(11) 0.061(5) Uani 1 1 d .
H31A H 0.1428 0.6137 0.4386 0.092 Uiso 1 1 calc R
H31B H 0.0995 0.6167 0.5408 0.092 Uiso 1 1 calc R
H31C H 0.2187 0.6378 0.5277 0.092 Uiso 1 1 calc R
C30 C 0.1437(15) 0.7185(10) 0.3894(13) 0.085(7) Uani 1 1 d .
H30A H 0.2027 0.7425 0.4140 0.127 Uiso 1 1 calc R
H30B H 0.0862 0.7390 0.3523 0.127 Uiso 1 1 calc R
H30C H 0.1718 0.6914 0.3486 0.127 Uiso 1 1 calc R
C32 C 0.0036(17) 0.7186(7) 1.0076(13) 0.073(6) Uani 1 1 d .
H32A H -0.0605 0.7007 1.0271 0.109 Uiso 1 1 calc R
H32B H -0.0144 0.7340 0.9440 0.109 Uiso 1 1 calc R
H32C H 0.0268 0.7470 1.0531 0.109 Uiso 1 1 calc R
C33 C 0.1160(18) 0.6415(10) 1.0961(11) 0.090(7) Uani 1 1 d .
H33A H 0.1418 0.6634 1.1515 0.135 Uiso 1 1 calc R
H33B H 0.1708 0.6144 1.0863 0.135 Uiso 1 1 calc R
H33C H 0.0480 0.6238 1.1071 0.135 Uiso 1 1 calc R

loop_
_atom_site_aniso_label
_atom_site_aniso_U_11
_atom_site_aniso_U_22
_atom_site_aniso_U_33
_atom_site_aniso_U_23
_atom_site_aniso_U_13
_atom_site_aniso_U_12
Zn1 0.0251(7) 0.0261(7) 0.0242(7) 0.0008(6) 0.0008(5) -0.0002(6)
Ge1 0.0274(7) 0.0247(7) 0.0212(6) -0.0001(5) 0.0037(5) -0.0002(5)
Ge2 0.0239(6) 0.0249(6) 0.0210(6) -0.0003(5) 0.0040(5) -0.0006(5)
Cl2 0.090(3) 0.047(2) 0.039(2) 0.0001(17) -0.031(2) -0.004(2)
Cl1 0.0407(19) 0.058(2) 0.054(2) -0.0093(18) 0.0265(17) -0.0147(17)
N1 0.030(5) 0.018(5) 0.014(5) 0.004(4) 0.002(4) 0.000(4)
N2 0.035(6) 0.023(5) 0.018(5) 0.003(4) 0.009(4) -0.001(4)
N3 0.020(5) 0.030(5) 0.024(5) 0.004(4) 0.004(4) -0.006(4)
N4 0.027(5) 0.029(5) 0.020(5) 0.005(4) 0.008(4) 0.006(4)
C16 0.017(6) 0.049(8) 0.027(6) 0.003(6) 0.006(5) 0.001(6)
C34 0.028(6) 0.024(6) 0.030(7) 0.002(5) 0.002(5) -0.007(5)
C7 0.019(6) 0.029(6) 0.016(5) 0.004(5) -0.001(4) -0.007(5)
C6 0.035(7) 0.037(7) 0.032(7) 0.007(6) 0.007(6) -0.004(6)
C25 0.037(7) 0.021(6) 0.021(6) -0.008(5) 0.005(5) 0.004(5)
C2 0.027(6) 0.040(7) 0.029(7) 0.003(5) 0.007(5) -0.006(6)
C8 0.046(8) 0.032(7) 0.015(6) 0.003(5) -0.002(5) 0.002(6)
C1 0.024(6) 0.034(7) 0.016(5) -0.005(5) 0.001(5) -0.008(5)
C36 0.035(8) 0.040(8) 0.063(10) -0.011(7) 0.008(7) -0.011(6)
C3 0.015(6) 0.038(8) 0.075(11) 0.003(7) 0.016(6) 0.001(6)
C10 0.049(8) 0.034(7) 0.018(6) -0.003(5) -0.002(5) -0.002(6)
C18 0.041(8) 0.034(7) 0.036(7) -0.003(6) 0.001(6) -0.021(6)
C22 0.026(7) 0.034(7) 0.067(10) 0.000(7) 0.002(6) 0.000(6)
C21 0.044(8) 0.038(8) 0.047(9) -0.005(7) -0.003(7) 0.007(7)
C19 0.028(6) 0.019(6) 0.023(6) -0.007(5) 0.007(5) -0.003(5)
C9 0.044(7) 0.031(7) 0.014(6) 0.002(5) -0.004(5) 0.000(6)
C24 0.040(8) 0.042(8) 0.040(8) -0.002(6) 0.016(6) -0.006(6)
C5 0.029(7) 0.045(8) 0.044(8) -0.002(6) 0.004(6) -0.001(6)
C20 0.038(7) 0.037(7) 0.027(7) 0.002(6) -0.006(5) 0.006(6)
C27 0.040(7) 0.045(8) 0.016(6) 0.009(5) 0.000(5) -0.016(6)
C28 0.022(7) 0.085(12) 0.045(9) 0.001(8) -0.006(6) 0.004(7)
C26 0.032(7) 0.053(9) 0.029(7) 0.014(6) 0.000(5) -0.009(6)
C35 0.050(9) 0.023(7) 0.060(10) -0.010(6) 0.011(7) 0.007(6)
C13 0.070(11) 0.082(12) 0.020(7) -0.012(7) 0.005(7) -0.017(9)
C29 0.056(9) 0.079(12) 0.030(8) 0.018(8) 0.009(7) -0.030(9)
C23 0.035(8) 0.035(7) 0.056(9) 0.006(7) 0.017(7) -0.006(6)
C11 0.058(9) 0.061(10) 0.023(7) 0.014(7) 0.016(6) 0.009(8)
C4 0.031(8) 0.057(9) 0.059(10) 0.006(8) 0.010(7) 0.015(7)
C15 0.061(10) 0.049(9) 0.039(8) 0.005(7) 0.008(7) -0.019(8)
C12 0.054(9) 0.063(10) 0.033(8) -0.008(7) -0.005(7) -0.019(8)
C14 0.073(12) 0.080(12) 0.045(9) 0.003(9) 0.027(9) -0.003(10)
C17 0.035(8) 0.075(11) 0.054(10) -0.012(8) -0.004(7) 0.011(8)
C31 0.059(10) 0.090(13) 0.032(8) -0.032(8) -0.004(7) 0.014(9)
C30 0.062(12) 0.15(2) 0.045(10) 0.011(12) 0.013(9) -0.020(13)
C32 0.101(15) 0.068(12) 0.055(11) -0.026(9) 0.031(10) -0.033(11)
C33 0.097(15) 0.15(2) 0.021(8) -0.003(10) -0.003(9) -0.038(14)

loop_
_atom_type_symbol
_atom_type_description
_atom_type_scat_dispersion_real
_atom_type_scat_dispersion_imag
_atom_type_scat_source
C C 0.0033 0.0016 'International Tables Vol C Tables 4.2.6.8 and 6.1.1.4'
H H 0.0000 0.0000 'International Tables Vol C Tables 4.2.6.8 and 6.1.1.4'
N N 0.0061 0.0033 'International Tables Vol C Tables 4.2.6.8 and 6.1.1.4'
Cl Cl 0.1484 0.1585 'International Tables Vol C Tables 4.2.6.8 and 6.1.1.4'
Zn Zn 0.2839 1.4301 'International Tables Vol C Tables 4.2.6.8 and 6.1.1.4'
Ge Ge 0.1547 1.8001 'International Tables Vol C Tables 4.2.6.8 and 6.1.1.4'

loop_
_geom_angle_atom_site_label_1
_geom_angle_atom_site_label_2
_geom_angle_atom_site_label_3
_geom_angle
Cl1 Zn1 Cl2 111.59(17)
Cl1 Zn1 Ge2 111.46(12)
Cl2 Zn1 Ge2 94.60(12)
Cl1 Zn1 Ge1 107.42(11)
Cl2 Zn1 Ge1 111.18(12)
Ge2 Zn1 Ge1 120.15(7)
N1 Ge1 N2 82.8(4)
N1 Ge1 C16 103.0(5)
N2 Ge1 C16 108.1(5)
N1 Ge1 Zn1 114.5(3)
N2 Ge1 Zn1 112.8(3)
C16 Ge1 Zn1 126.7(4)
N4 Ge2 N3 81.6(4)
N4 Ge2 C34 105.6(5)
N3 Ge2 C34 104.2(5)
N4 Ge2 Zn1 118.4(3)
N3 Ge2 Zn1 127.2(3)
C34 Ge2 Zn1 114.3(4)
C1 N1 C8 122.2(9)
C1 N1 Ge1 114.7(7)
C8 N1 Ge1 120.8(7)
C7 N2 C9 124.4(10)
C7 N2 Ge1 114.8(7)
C9 N2 Ge1 119.2(7)
C19 N3 C26 124.1(10)
C19 N3 Ge2 115.5(7)
C26 N3 Ge2 120.3(8)
C25 N4 C27 122.6(10)
C25 N4 Ge2 117.2(8)
C27 N4 Ge2 118.8(8)
C17 C16 C18 113.2(11)
C17 C16 Ge1 111.8(9)
C18 C16 Ge1 113.4(8)
C17 C16 H16 106(7)
C18 C16 H16 106(8)
Ge1 C16 H16 106(7)
C35 C34 C36 112.6(11)
C35 C34 Ge2 116.6(9)
C36 C34 Ge2 108.1(8)
C35 C34 H34 106(7)
C36 C34 H34 106(7)
Ge2 C34 H34 106(7)
N2 C7 C6 122.4(10)
N2 C7 C1 113.9(10)
C6 C7 C1 123.7(11)
C5 C6 C7 131.8(12)
C5 C6 H6 114.1
C7 C6 H6 114.1
N4 C25 C24 124.1(11)
N4 C25 C19 112.3(10)
C24 C25 C19 123.6(11)
C3 C2 C1 132.3(12)
C3 C2 H2 113.9
C1 C2 H2 113.9
N1 C8 C10 118.6(10)
N1 C8 H8A 107.7
C10 C8 H8A 107.7
N1 C8 H8B 107.7
C10 C8 H8B 107.7
H8A C8 H8B 107.1
N1 C1 C2 121.5(10)
N1 C1 C7 113.2(10)
C2 C1 C7 125.1(11)
C34 C36 H36A 109.5
C34 C36 H36B 109.5
H36A C36 H36B 109.5
C34 C36 H36C 109.5
H36A C36 H36C 109.5
H36B C36 H36C 109.5
C2 C3 C4 129.4(14)
C2 C3 H3 115.3
C4 C3 H3 115.3
C12 C10 C13 112.1(11)
C12 C10 C8 113.3(11)
C13 C10 C8 107.4(11)
C12 C10 H10 108.0
C13 C10 H10 108.0
C8 C10 H10 108.0
C16 C18 H18A 109.5
C16 C18 H18B 109.5
H18A C18 H18B 109.5
C16 C18 H18C 109.5
H18A C18 H18C 109.5
H18B C18 H18C 109.5
C23 C22 C21 126.0(13)
C23 C22 H22 117.0
C21 C22 H22 117.0
C20 C21 C22 130.4(14)
C20 C21 H21 114.8
C22 C21 H21 114.8
N3 C19 C20 120.7(11)
N3 C19 C25 113.2(10)
C20 C19 C25 126.1(11)
N2 C9 C11 114.5(10)
N2 C9 H9A 108.6
C11 C9 H9A 108.6
N2 C9 H9B 108.6
C11 C9 H9B 108.6
H9A C9 H9B 107.6
C23 C24 C25 132.7(13)
C23 C24 H24 113.7
C25 C24 H24 113.7
C6 C5 C4 132.6(14)
C6 C5 H5 113.7
C4 C5 H5 113.7
C21 C20 C19 130.6(13)
C21 C20 H20 114.7
C19 C20 H20 114.7
N4 C27 C29 113.7(11)
N4 C27 H27A 108.8
C29 C27 H27A 108.8
N4 C27 H27B 108.8
C29 C27 H27B 108.8
H27A C27 H27B 107.7
C30 C28 C31 114.4(15)
C30 C28 C26 107.7(14)
C31 C28 C26 110.4(11)
C30 C28 H28 108.1
C31 C28 H28 108.1
C26 C28 H28 108.1
N3 C26 C28 116.0(11)
N3 C26 H26A 108.3
C28 C26 H26A 108.3
N3 C26 H26B 108.3
C28 C26 H26B 108.3
H26A C26 H26B 107.4
C34 C35 H35A 109.5
C34 C35 H35B 109.5
H35A C35 H35B 109.5
C34 C35 H35C 109.5
H35A C35 H35C 109.5
H35B C35 H35C 109.5
C10 C13 H13A 109.5
C10 C13 H13B 109.5
H13A C13 H13B 109.5
C10 C13 H13C 109.5
H13A C13 H13C 109.5
H13B C13 H13C 109.5
C32 C29 C33 114.6(15)
C32 C29 C27 113.8(13)
C33 C29 C27 107.6(14)
C32 C29 H29 106.8
C33 C29 H29 106.8
C27 C29 H29 106.8
C22 C23 C24 130.2(13)
C22 C23 H23 114.9
C24 C23 H23 114.9
C9 C11 C14 108.6(13)
C9 C11 C15 111.5(12)
C14 C11 C15 109.8(12)
C9 C11 H11 109.0
C14 C11 H11 109.0
C15 C11 H11 109.0
C5 C4 C3 124.8(14)
C5 C4 H4 117.6
C3 C4 H4 117.6
C11 C15 H15A 109.5
C11 C15 H15B 109.5
H15A C15 H15B 109.5
C11 C15 H15C 109.5
H15A C15 H15C 109.5
H15B C15 H15C 109.5
C10 C12 H12A 109.5
C10 C12 H12B 109.5
H12A C12 H12B 109.5
C10 C12 H12C 109.5
H12A C12 H12C 109.5
H12B C12 H12C 109.5
C11 C14 H14A 109.5
C11 C14 H14B 109.5
H14A C14 H14B 109.5
C11 C14 H14C 109.5
H14A C14 H14C 109.5
H14B C14 H14C 109.5
C16 C17 H17A 109.5
C16 C17 H17B 109.5
H17A C17 H17B 109.5
C16 C17 H17C 109.5
H17A C17 H17C 109.5
H17B C17 H17C 109.5
C28 C31 H31A 109.5
C28 C31 H31B 109.5
H31A C31 H31B 109.5
C28 C31 H31C 109.5
H31A C31 H31C 109.5
H31B C31 H31C 109.5
C28 C30 H30A 109.5
C28 C30 H30B 109.5
H30A C30 H30B 109.5
C28 C30 H30C 109.5
H30A C30 H30C 109.5
H30B C30 H30C 109.5
C29 C32 H32A 109.5
C29 C32 H32B 109.5
H32A C32 H32B 109.5
C29 C32 H32C 109.5
H32A C32 H32C 109.5
H32B C32 H32C 109.5
C29 C33 H33A 109.5
C29 C33 H33B 109.5
H33A C33 H33B 109.5
C29 C33 H33C 109.5
H33A C33 H33C 109.5
H33B C33 H33C 109.5

loop_
_geom_bond_atom_site_label_1
_geom_bond_atom_site_label_2
_geom_bond_distance
Zn1 Cl1 2.271(3)
Zn1 Cl2 2.318(4)
Zn1 Ge2 2.4707(18)
Zn1 Ge1 2.4774(19)
Ge1 N1 1.927(9)
Ge1 N2 1.927(9)
Ge1 C16 2.004(12)
Ge2 N4 1.928(9)
Ge2 N3 1.939(9)
Ge2 C34 1.992(12)
N1 C1 1.345(14)
N1 C8 1.467(13)
N2 C7 1.334(14)
N2 C9 1.464(14)
N3 C19 1.361(14)
N3 C26 1.448(15)
N4 C25 1.340(15)
N4 C27 1.481(14)
C16 C17 1.524(18)
C16 C18 1.537(18)
C16 H16 0.98(13)
C34 C35 1.505(17)
C34 C36 1.558(17)
C34 H34 0.98(13)
C7 C6 1.421(16)
C7 C1 1.477(15)
C6 C5 1.359(18)
C6 H6 0.9300
C25 C24 1.401(17)
C25 C19 1.481(16)
C2 C3 1.382(18)
C2 C1 1.421(16)
C2 H2 0.9300
C8 C10 1.538(16)
C8 H8A 0.9700
C8 H8B 0.9700
C36 H36A 0.9600
C36 H36B 0.9600
C36 H36C 0.9600
C3 C4 1.39(2)
C3 H3 0.9300
C10 C12 1.522(19)
C10 C13 1.538(18)
C10 H10 0.9800
C18 H18A 0.9600
C18 H18B 0.9600
C18 H18C 0.9600
C22 C23 1.36(2)
C22 C21 1.39(2)
C22 H22 0.9300
C21 C20 1.378(18)
C21 H21 0.9300
C19 C20 1.402(16)
C9 C11 1.522(18)
C9 H9A 0.9700
C9 H9B 0.9700
C24 C23 1.375(19)
C24 H24 0.9300
C5 C4 1.37(2)
C5 H5 0.9300
C20 H20 0.9300
C27 C29 1.56(2)
C27 H27A 0.9700
C27 H27B 0.9700
C28 C30 1.51(2)
C28 C31 1.51(2)
C28 C26 1.56(2)
C28 H28 0.9800
C26 H26A 0.9700
C26 H26B 0.9700
C35 H35A 0.9600
C35 H35B 0.9600
C35 H35C 0.9600
C13 H13A 0.9600
C13 H13B 0.9600
C13 H13C 0.9600
C29 C32 1.50(2)
C29 C33 1.54(2)
C29 H29 0.9800
C23 H23 0.9300
C11 C14 1.52(2)
C11 C15 1.56(2)
C11 H11 0.9800
C4 H4 0.9300
C15 H15A 0.9600
C15 H15B 0.9600
C15 H15C 0.9600
C12 H12A 0.9600
C12 H12B 0.9600
C12 H12C 0.9600
C14 H14A 0.9600
C14 H14B 0.9600
C14 H14C 0.9600
C17 H17A 0.9600
C17 H17B 0.9600
C17 H17C 0.9600
C31 H31A 0.9600
C31 H31B 0.9600
C31 H31C 0.9600
C30 H30A 0.9600
C30 H30B 0.9600
C30 H30C 0.9600
C32 H32A 0.9600
C32 H32B 0.9600
C32 H32C 0.9600
C33 H33A 0.9600
C33 H33B 0.9600
C33 H33C 0.9600

loop_
_geom_torsion_atom_site_label_1
_geom_torsion_atom_site_label_2
_geom_torsion_atom_site_label_3
_geom_torsion_atom_site_label_4
_geom_torsion
Cl1 Zn1 Ge1 N1 7.4(3)
Cl2 Zn1 Ge1 N1 -114.9(3)
Ge2 Zn1 Ge1 N1 136.1(3)
Cl1 Zn1 Ge1 N2 99.9(3)
Cl2 Zn1 Ge1 N2 -22.5(3)
Ge2 Zn1 Ge1 N2 -131.4(3)
Cl1 Zn1 Ge1 C16 -123.0(5)
Cl2 Zn1 Ge1 C16 114.7(5)
Ge2 Zn1 Ge1 C16 5.8(5)
Cl1 Zn1 Ge2 N4 160.7(3)
Cl2 Zn1 Ge2 N4 -84.0(4)
Ge1 Zn1 Ge2 N4 33.8(3)
Cl1 Zn1 Ge2 N3 59.1(4)
Cl2 Zn1 Ge2 N3 174.4(4)
Ge1 Zn1 Ge2 N3 -67.8(3)
Cl1 Zn1 Ge2 C34 -73.9(4)
Cl2 Zn1 Ge2 C34 41.4(4)
Ge1 Zn1 Ge2 C34 159.2(4)
N2 Ge1 N1 C1 -6.4(8)
C16 Ge1 N1 C1 -113.4(8)
Zn1 Ge1 N1 C1 105.4(7)
N2 Ge1 N1 C8 -169.6(9)
C16 Ge1 N1 C8 83.4(9)
Zn1 Ge1 N1 C8 -57.8(9)
N1 Ge1 N2 C7 5.4(8)
C16 Ge1 N2 C7 106.8(8)
Zn1 Ge1 N2 C7 -108.2(8)
N1 Ge1 N2 C9 171.6(9)
C16 Ge1 N2 C9 -87.0(9)
Zn1 Ge1 N2 C9 58.0(8)
N4 Ge2 N3 C19 -3.1(8)
C34 Ge2 N3 C19 -107.1(8)
Zn1 Ge2 N3 C19 116.3(7)
N4 Ge2 N3 C26 179.7(10)
C34 Ge2 N3 C26 75.7(10)
Zn1 Ge2 N3 C26 -60.9(10)
N3 Ge2 N4 C25 5.0(8)
C34 Ge2 N4 C25 107.5(9)
Zn1 Ge2 N4 C25 -123.0(7)
N3 Ge2 N4 C27 172.1(9)
C34 Ge2 N4 C27 -85.4(9)
Zn1 Ge2 N4 C27 44.2(9)
N1 Ge1 C16 C17 -172.7(10)
N2 Ge1 C16 C17 100.6(10)
Zn1 Ge1 C16 C17 -38.1(11)
N1 Ge1 C16 C18 57.7(9)
N2 Ge1 C16 C18 -28.9(10)
Zn1 Ge1 C16 C18 -167.7(7)
N4 Ge2 C34 C35 -45.9(10)
N3 Ge2 C34 C35 39.1(10)
Zn1 Ge2 C34 C35 -177.8(8)
N4 Ge2 C34 C36 -173.9(8)
N3 Ge2 C34 C36 -88.9(9)
Zn1 Ge2 C34 C36 54.2(9)
C9 N2 C7 C6 10.1(17)
Ge1 N2 C7 C6 175.4(9)
C9 N2 C7 C1 -168.9(10)
Ge1 N2 C7 C1 -3.5(12)
N2 C7 C6 C5 -178.2(13)
C1 C7 C6 C5 1(2)
C27 N4 C25 C24 7.0(18)
Ge2 N4 C25 C24 173.6(9)
C27 N4 C25 C19 -172.3(10)
Ge2 N4 C25 C19 -5.7(12)
C1 N1 C8 C10 79.5(15)
Ge1 N1 C8 C10 -118.6(11)
C8 N1 C1 C2 -6.4(16)
Ge1 N1 C1 C2 -169.4(8)
C8 N1 C1 C7 169.1(10)
Ge1 N1 C1 C7 6.1(12)
C3 C2 C1 N1 -178.7(12)
C3 C2 C1 C7 6(2)
N2 C7 C1 N1 -1.7(14)
C6 C7 C1 N1 179.4(10)
N2 C7 C1 C2 173.6(10)
C6 C7 C1 C2 -5.3(18)
C1 C2 C3 C4 -1(2)
N1 C8 C10 C12 64.0(15)
N1 C8 C10 C13 -171.7(12)
C23 C22 C21 C20 1(2)
C26 N3 C19 C20 -2.1(17)
Ge2 N3 C19 C20 -179.2(9)
C26 N3 C19 C25 178.0(11)
Ge2 N3 C19 C25 0.9(12)
N4 C25 C19 N3 3.0(13)
C24 C25 C19 N3 -176.3(11)
N4 C25 C19 C20 -176.8(11)
C24 C25 C19 C20 3.9(18)
C7 N2 C9 C11 -106.4(13)
Ge1 N2 C9 C11 88.9(11)
N4 C25 C24 C23 -177.5(14)
C19 C25 C24 C23 2(2)
C7 C6 C5 C4 0(3)
C22 C21 C20 C19 4(3)
N3 C19 C20 C21 173.0(13)
C25 C19 C20 C21 -7(2)
C25 N4 C27 C29 -100.1(13)
Ge2 N4 C27 C29 93.6(12)
C19 N3 C26 C28 -70.6(16)
Ge2 N3 C26 C28 106.3(11)
C30 C28 C26 N3 -175.9(12)
C31 C28 C26 N3 -50.4(16)
N4 C27 C29 C32 55.4(16)
N4 C27 C29 C33 -176.5(12)
C21 C22 C23 C24 -1(3)
C25 C24 C23 C22 -3(3)
N2 C9 C11 C14 -175.1(12)
N2 C9 C11 C15 63.8(15)
C6 C5 C4 C3 3(3)
C2 C3 C4 C5 -5(3)
